data_7100192
loop_
_publ_author_name
'Tao Yang'
'Guobao Li'
'Liping You'
'Jing Ju'
'Fuhui Liao'
'Jianhua Lin'

_publ_section_title
;
MCuB7O12 nH2O (M=Na, K ): A new copper borate with
14-ring channel
;
_journal_name_full 'Chemical Communications'
_journal_paper_doi 10.1039/b506901g
_journal_year 2005
_chemical_formula_iupac 'H2 B7 O13 Cu1 K1'
_chemical_formula_moiety 'H2 B7 O13 Cu1 K1'
_chemical_formula_structural KCuB7O12.H2O
_chemical_formula_sum 'B7 Cu H2 K O13'
_chemical_formula_weight 388.31
_space_group_IT_number 58
_symmetry_cell_setting orthorhombic
_symmetry_space_group_name_Hall '-P 2 2n'
_symmetry_space_group_name_H-M 'P n n m'
_cell_angle_alpha 90
_cell_angle_beta 90
_cell_angle_gamma 90
_cell_formula_units_Z 4
_cell_length_a 12.6406
_cell_length_b 4.75296
_cell_length_c 15.38502
_cell_measurement_temperature 295
_cell_volume 924.3361
_diffrn_ambient_temperature 295
_diffrn_source_target Cu
_exptl_crystal_density_diffrn 2.135
_pd_proc_ls_prof_R_factor 0.034
_pd_proc_ls_prof_wR_factor 0.050
_pd_spec_size_axial 10
_pd_spec_size_equat 20
_pd_spec_size_thick 0.2
_cod_depositor_comments
;
The following automatic conversions were performed:
'_symmetry_cell_setting' value 'Orthorhombic' changed to 'orthorhombic'
according to '/home/saulius/struct/CIF-dictionaries/cif_core.dic'
dictionary named 'cif_core.dic' version 2.4.1 from 2010-06-29.

Automatic conversion script
Id: cif_fix_enum 1527 2010-12-29 10:47:43Z saulius 
;
_cod_original_formula_sum KCuB7O12.H2O
_cod_database_code 7100192

loop_
_symmetry_equiv_pos_as_xyz
'-x, -y, -z'
'-x, -y, z'
'-x+1/2, y+1/2, -z+1/2'
'-x+1/2, y+1/2, z+1/2'
'x, y, -z'
'x, y, z'
'x+1/2, -y+1/2, -z+1/2'
'x+1/2, -y+1/2, z+1/2'

loop_
_atom_site_label
_atom_site_type_symbol
_atom_site_symmetry_multiplicity
_atom_site_fract_x
_atom_site_fract_y
_atom_site_fract_z
_atom_site_occupancy
_atom_site_U_iso_or_equiv
B4 B 8 0.1718(7) 0.4109(4) 0.3466(4) 1 0.0013(5)
B3 B 8 0.0700(6) 0.1922(5) 0.2268(5) 1 0.0013(5)
B2 B 8 0.1881(5) 0.5834(6) 0.1963(2) 1 0.0013(5)
B1 B 4 0.1233(9) 0.414(9) 0.5 1 0.0013(5)
K K 4 0.1931(5) 0.3554(7) 0 1 0.040(3)
O8 O 4 0.9691(8) 0.168(1) 0 1 0.304(4)
O7 O 4 0 0 0.1912(8) 1 0.0051(3)
O6 O 4 0.0700(9) 0.1784(2) 0.5 1 0.0051(3)
O5 O 8 0.1111(2) 0.380(7) 0.167(1) 1 0.0051(3)
O4 O 8 0.1415(1) 0.5681(7) 0.4210(5) 1 0.0051(3)
O3 O 8 0.2590(7) 0.2147(8) 0.3681(5) 1 0.0051(3)
O2 O 8 0.0773(5) 0.2250(4) 0.3134(3) 1 0.0051(3)
O1 O 8 0.1989(1) 0.6230(3) 0.282(8) 1 0.0051(3)
Cu Cu 4 0 0 0.401(9) 1 0.0130(2)
